data_4112865
loop_
_publ_author_name
'Benjamin V. Mork'
'T. Don Tilley'
'Arthur J. Schultz'
'John A. Cowan'

_publ_section_title
;
 Silylene Hydride Complexes of Molybdenum with Silicon-Hydrogen
 Interactions: Neutron Structure of
 (\h5-C5Me5)(Me2PCH2CH2PMe2)Mo(H)(SiEt2)
;
_journal_name_full 'Journal of the American Chemical Society'
_journal_page_first 10428
_journal_page_last 10440
_journal_paper_doi 10.1021/ja040026g
_journal_volume 126
_journal_year 2004
_chemical_formula_sum 'C18 H37 Mo P2 Si'
_chemical_formula_weight 439.45
_space_group_IT_number 11
_symmetry_cell_setting monoclinic
_symmetry_space_group_name_Hall '-P 2yb'
_symmetry_space_group_name_H-M 'P 1 21/m 1'
_atom_sites_solution_hydrogens geom
_atom_sites_solution_primary direct
_atom_sites_solution_secondary difmap
_audit_creation_method SHELXL
_cell_angle_alpha 90.00
_cell_angle_beta 109.383(1)
_cell_angle_gamma 90.00
_cell_formula_units_Z 2
_cell_length_a 8.7648(9)
_cell_length_b 13.7145(14)
_cell_length_c 9.8113(10)
_cell_measurement_reflns_used 2831
_cell_measurement_temperature 171(1)
_cell_measurement_theta_max 45
_cell_measurement_theta_min 4
_cell_volume 1112.5(2)
_computing_cell_refinement 'Siemens SAINT'
_computing_data_collection 'Siemens SMART'
_computing_data_reduction 'Siemens SAINT'
_computing_molecular_graphics SHELXP
_computing_structure_refinement 'SHELXL-93 (Sheldrick, 1993)'
_computing_structure_solution 'SHELXS-86 (Sheldrick, 1990)'
_diffrn_ambient_temperature 171(1)
_diffrn_measurement_device SMART
_diffrn_measurement_method '\w scans'
_diffrn_radiation_monochromator graphite
_diffrn_radiation_source 'fine-focus sealed tube'
_diffrn_radiation_type MoK\a
_diffrn_radiation_wavelength 0.71073
_diffrn_reflns_av_R_equivalents 0.0628
_diffrn_reflns_av_sigmaI/netI 0.0539
_diffrn_reflns_limit_h_max 9
_diffrn_reflns_limit_h_min -8
_diffrn_reflns_limit_k_max 16
_diffrn_reflns_limit_k_min -16
_diffrn_reflns_limit_l_max 7
_diffrn_reflns_limit_l_min -11
_diffrn_reflns_number 5024
_diffrn_reflns_theta_max 25.58
_diffrn_reflns_theta_min 2.20
_exptl_absorpt_coefficient_mu 0.784
_exptl_absorpt_correction_T_max 0.94
_exptl_absorpt_correction_T_min 0.47
_exptl_absorpt_correction_type 'empirical, SADABS'
_exptl_crystal_colour red
_exptl_crystal_density_diffrn 1.315
_exptl_crystal_description block
_exptl_crystal_F_000 464
_exptl_crystal_size_max 0.20
_exptl_crystal_size_mid 0.17
_exptl_crystal_size_min 0.11
_refine_diff_density_max 0.810
_refine_diff_density_min -1.475
_refine_diff_density_rms 0.118
_refine_ls_extinction_method none
_refine_ls_goodness_of_fit_all 1.059
_refine_ls_goodness_of_fit_obs 1.117
_refine_ls_hydrogen_treatment noref
_refine_ls_matrix_type full
_refine_ls_number_parameters 110
_refine_ls_number_reflns 1951
_refine_ls_number_restraints 0
_refine_ls_restrained_S_all 1.059
_refine_ls_restrained_S_obs 1.117
_refine_ls_R_factor_all 0.0580
_refine_ls_R_factor_obs 0.0481
_refine_ls_shift/esd_max 0.000
_refine_ls_shift/esd_mean 0.000
_refine_ls_structure_factor_coef Fsqd
_refine_ls_weighting_details 'w=1/[\s^2^(Fo^2^)+(0.0866P)^2^+0.0000P] where P=(Fo^2^+2Fc^2^)/3'
_refine_ls_weighting_scheme calc
_refine_ls_wR_factor_all 0.1302
_refine_ls_wR_factor_obs 0.1248
_reflns_number_observed 1625
_reflns_number_total 1951
_reflns_observed_criterion >2sigma(I)
_cod_data_source_file ja040026g_1.cif
_cod_data_source_block compound_4a
_cod_depositor_comments
;
The following automatic conversions were performed:

'_refine_ls_weighting_scheme' value 'calc
w=1/[\s^2^(Fo^2^)+(0.0866P)^2^+0.0000P] where P=(Fo^2^+2Fc^2^)/3' was
changed to 'calc'. New tag '_refine_ls_weighting_details' was
created. The value of the new tag was set to
'w=1/[\s^2^(Fo^2^)+(0.0866P)^2^+0.0000P] where P=(Fo^2^+2Fc^2^)/3'.

Automatic conversion script
Id: cif_fix_values 3143 2015-03-26 13:38:13Z robertas 
;
_cod_database_code 4112865

loop_
_symmetry_equiv_pos_as_xyz
'x, y, z'
'-x, y+1/2, -z'
'-x, -y, -z'
'x, -y-1/2, z'

loop_
_atom_site_aniso_label
_atom_site_aniso_U_11
_atom_site_aniso_U_22
_atom_site_aniso_U_33
_atom_site_aniso_U_23
_atom_site_aniso_U_13
_atom_site_aniso_U_12
Mo1 0.0140(3) 0.0424(4) 0.0168(3) 0.000 0.0050(2) 0.000
Si1 0.0198(9) 0.093(2) 0.0187(9) 0.000 0.0061(7) 0.000
P1 0.0293(7) 0.0530(8) 0.0324(7) -0.0068(6) 0.0165(5) -0.0122(6)
C1 0.010(3) 0.055(4) 0.027(3) 0.000 -0.002(2) 0.000
C2 0.018(2) 0.037(2) 0.039(3) 0.008(2) 0.008(2) 0.000(2)
C3 0.015(2) 0.026(2) 0.034(2) 0.001(2) 0.013(2) 0.001(2)
C4 0.029(4) 0.099(7) 0.022(4) 0.000 -0.004(3) 0.000
C5 0.052(3) 0.044(3) 0.060(4) 0.023(3) 0.026(3) 0.012(3)
C6 0.032(2) 0.030(2) 0.049(3) -0.010(2) 0.020(2) -0.001(2)
C8 0.114(6) 0.064(4) 0.071(4) -0.021(3) 0.057(4) -0.051(4)
C10 0.039(4) 0.094(6) 0.021(3) 0.000 0.014(3) 0.000
C11 0.023(4) 0.104(7) 0.038(4) 0.000 0.010(3) 0.000

loop_
_atom_site_label
_atom_site_type_symbol
_atom_site_fract_x
_atom_site_fract_y
_atom_site_fract_z
_atom_site_U_iso_or_equiv
_atom_site_thermal_displace_type
_atom_site_occupancy
_atom_site_calc_flag
_atom_site_refinement_flags
Mo1 Mo 0.20837(5) 0.2500 0.16806(5) 0.0244(2) Uani 1 d S
Si1 Si 0.0003(2) 0.2500 -0.0516(2) 0.0441(6) Uani 1 d S
P1 P 0.07305(14) 0.14228(10) 0.27961(13) 0.0367(4) Uani 1 d .
C1 C 0.4741(6) 0.2500 0.3247(7) 0.0327(15) Uani 1 d S
C2 C 0.4523(5) 0.1664(3) 0.2343(5) 0.0318(10) Uani 1 d .
C3 C 0.4241(4) 0.1985(3) 0.0916(4) 0.0238(9) Uani 1 d .
C4 C 0.5404(8) 0.2500 0.4895(7) 0.053(2) Uani 1 d S
H4A H 0.5430(8) 0.3156 0.5243(7) 0.080 Uiso 0.50 calc PR
H4B H 0.6478(8) 0.2235 0.5214(7) 0.080 Uiso 0.50 calc PR
H4C H 0.4720(8) 0.2109 0.5263(7) 0.080 Uiso 0.50 calc PR
C5 C 0.4900(7) 0.0613(4) 0.2820(6) 0.0502(14) Uani 1 d .
H5A H 0.4923(44) 0.0543(7) 0.3800(14) 0.075 Uiso 1 calc R
H5B H 0.5935(22) 0.0437(9) 0.2758(39) 0.075 Uiso 1 calc R
H5C H 0.4082(26) 0.0194(4) 0.2204(25) 0.075 Uiso 1 calc R
C6 C 0.4147(5) 0.1326(3) -0.0355(5) 0.0355(11) Uani 1 d .
H6A H 0.3449(31) 0.0784(13) -0.0368(21) 0.053 Uiso 1 calc R
H6B H 0.5209(8) 0.1090(19) -0.0259(18) 0.053 Uiso 1 calc R
H6C H 0.3724(36) 0.1687(7) -0.1239(6) 0.053 Uiso 1 calc R
C7 C 0.1851(14) 0.0517(9) 0.4225(13) 0.058(3) Uiso 0.50 d P
H7A H 0.1902(14) -0.0100(9) 0.3779(13) 0.087 Uiso 0.50 calc PR
H7B H 0.1294(14) 0.0439(9) 0.4911(13) 0.087 Uiso 0.50 calc PR
H7C H 0.2928(14) 0.0750(9) 0.4711(13) 0.087 Uiso 0.50 calc PR
C7X C 0.1814(11) 0.1027(7) 0.4603(10) 0.033(2) Uiso 0.50 d P
H7X H 0.2742(11) 0.0654(7) 0.4605(10) 0.050 Uiso 0.50 calc PR
H7X2 H 0.1120(11) 0.0629(7) 0.4951(10) 0.050 Uiso 0.50 calc PR
H7X3 H 0.2159(11) 0.1585(7) 0.5219(10) 0.050 Uiso 0.50 calc PR
C8 C -0.0497(9) 0.0424(4) 0.1792(7) 0.077(2) Uani 1 d .
H8A H 0.0172(14) -0.0017(20) 0.1480(48) 0.115 Uiso 1 calc R
H8B H -0.1331(39) 0.0678(5) 0.0963(32) 0.115 Uiso 1 calc R
H8C H -0.0980(51) 0.0084(24) 0.2400(19) 0.115 Uiso 1 calc R
C9X C -0.1060(12) 0.2917(7) 0.3160(12) 0.037(2) Uiso 0.50 d P
H9X1 H -0.1413(12) 0.3290(7) 0.3841(12) 0.044 Uiso 0.50 calc PR
H9X2 H -0.1964(12) 0.2855(7) 0.2268(12) 0.044 Uiso 0.50 calc PR
C9 C -0.0504(17) 0.1939(10) 0.3760(16) 0.067(4) Uiso 0.50 d P
H9A H -0.1428(17) 0.1522(10) 0.3659(16) 0.080 Uiso 0.50 calc PR
H9B H 0.0118(17) 0.1992(10) 0.4779(16) 0.080 Uiso 0.50 calc PR
C10 C 0.0191(9) 0.2500 -0.2386(7) 0.050(2) Uani 1 d S
H10A H -0.0865(9) 0.2500 -0.3107(7) 0.075 Uiso 1 d SR
H10B H 0.0771(9) 0.3072 -0.2498(7) 0.075 Uiso 1 d R
C11 C -0.2277(8) 0.2500 -0.1030(8) 0.055(2) Uani 1 d S
H11A H -0.2762(8) 0.2500 -0.2063(8) 0.083 Uiso 1 d SR
H11B H -0.2613(8) 0.1929 -0.0641(8) 0.083 Uiso 1 d R

loop_
_atom_type_symbol
_atom_type_description
_atom_type_scat_dispersion_real
_atom_type_scat_dispersion_imag
_atom_type_scat_source
C C 0.0033 0.0016 'International Tables Vol C Tables 4.2.6.8 and 6.1.1.4'
H H 0.0000 0.0000 'International Tables Vol C Tables 4.2.6.8 and 6.1.1.4'
Si Si 0.0817 0.0704 'International Tables Vol C Tables 4.2.6.8 and 6.1.1.4'
P P 0.1023 0.0942 'International Tables Vol C Tables 4.2.6.8 and 6.1.1.4'
Mo Mo -1.6832 0.6857 'International Tables Vol C Tables 4.2.6.8 and 6.1.1.4'

loop_
_geom_angle_atom_site_label_1
_geom_angle_atom_site_label_2
_geom_angle_atom_site_label_3
_geom_angle
_geom_angle_site_symmetry_1
_geom_angle_site_symmetry_3
Si1 Mo1 C2 128.94(12) . .
Si1 Mo1 C2 128.94(12) . 4_565
C2 Mo1 C2 59.2(2) . 4_565
Si1 Mo1 C1 157.1(2) . .
C2 Mo1 C1 35.65(14) . .
C2 Mo1 C1 35.65(14) 4_565 .
Si1 Mo1 C3 99.82(11) . .
C2 Mo1 C3 35.01(15) . .
C2 Mo1 C3 58.41(15) 4_565 .
C1 Mo1 C3 58.5(2) . .
Si1 Mo1 C3 99.82(11) . 4_565
C2 Mo1 C3 58.41(15) . 4_565
C2 Mo1 C3 35.01(15) 4_565 4_565
C1 Mo1 C3 58.5(2) . 4_565
C3 Mo1 C3 34.8(2) . 4_565
Si1 Mo1 P1 93.98(5) . 4_565
C2 Mo1 P1 137.08(12) . 4_565
C2 Mo1 P1 96.79(11) 4_565 4_565
C1 Mo1 P1 103.84(13) . 4_565
C3 Mo1 P1 155.03(11) . 4_565
C3 Mo1 P1 122.35(10) 4_565 4_565
Si1 Mo1 P1 93.98(5) . .
C2 Mo1 P1 96.79(11) . .
C2 Mo1 P1 137.08(12) 4_565 .
C1 Mo1 P1 103.84(13) . .
C3 Mo1 P1 122.35(10) . .
C3 Mo1 P1 155.03(11) 4_565 .
P1 Mo1 P1 76.87(6) 4_565 .
C11 Si1 C10 99.5(3) . .
C11 Si1 Mo1 133.2(3) . .
C10 Si1 Mo1 127.3(2) . .
C7X P1 C9 79.3(6) . .
C7X P1 C8 109.4(4) . .
C9 P1 C8 103.3(5) . .
C7X P1 C7 24.9(4) . .
C9 P1 C7 97.1(6) . .
C8 P1 C7 88.6(5) . .
C7X P1 C9X 98.9(5) . 4_565
C9 P1 C9X 19.7(5) . 4_565
C8 P1 C9X 94.7(4) . 4_565
C7 P1 C9X 115.0(5) . 4_565
C7X P1 Mo1 117.5(3) . .
C9 P1 Mo1 118.4(4) . .
C8 P1 Mo1 121.0(2) . .
C7 P1 Mo1 122.4(4) . .
C9X P1 Mo1 110.6(3) 4_565 .
C2 C1 C2 107.3(5) . 4_565
C2 C1 C4 125.8(3) . .
C2 C1 C4 125.8(3) 4_565 .
C2 C1 Mo1 72.0(3) . .
C2 C1 Mo1 72.0(3) 4_565 .
C4 C1 Mo1 130.2(4) . .
C3 C2 C1 108.1(4) . .
C3 C2 C5 123.5(4) . .
C1 C2 C5 127.0(4) . .
C3 C2 Mo1 74.1(2) . .
C1 C2 Mo1 72.4(3) . .
C5 C2 Mo1 129.9(3) . .
C2 C3 C3 108.2(3) . 4_565
C2 C3 C6 124.9(4) . .
C3 C3 C6 126.5(2) 4_565 .
C2 C3 Mo1 70.9(2) . .
C3 C3 Mo1 72.61(10) 4_565 .
C6 C3 Mo1 127.4(3) . .
C1 C4 H4A 109.47(4) . .
C1 C4 H4B 109.5(3) . .
H4A C4 H4B 109.5 . .
C1 C4 H4C 109.5(3) . .
H4A C4 H4C 109.5 . .
H4B C4 H4C 109.5 . .
C2 C5 H5A 109.5(3) . .
C2 C5 H5B 109.5(3) . .
H5A C5 H5B 109.5 . .
C2 C5 H5C 109.5(3) . .
H5A C5 H5C 109.5 . .
H5B C5 H5C 109.5 . .
C3 C6 H6A 109.5(2) . .
C3 C6 H6B 109.5(2) . .
H6A C6 H6B 109.5 . .
C3 C6 H6C 109.5(2) . .
H6A C6 H6C 109.5 . .
H6B C6 H6C 109.5 . .
P1 C7 H7A 109.5(4) . .
P1 C7 H7B 109.5(4) . .
H7A C7 H7B 109.5 . .
P1 C7 H7C 109.5(4) . .
H7A C7 H7C 109.5 . .
H7B C7 H7C 109.5 . .
P1 C7X H7X 109.5(3) . .
P1 C7X H7X2 109.5(3) . .
H7X C7X H7X2 109.5 . .
P1 C7X H7X3 109.5(3) . .
H7X C7X H7X3 109.5 . .
H7X2 C7X H7X3 109.5 . .
P1 C8 H8A 109.5(2) . .
P1 C8 H8B 109.5(2) . .
H8A C8 H8B 109.5 . .
P1 C8 H8C 109.5(2) . .
H8A C8 H8C 109.5 . .
H8B C8 H8C 109.5 . .
C9 C9X P1 108.4(8) . 4_565
C9 C9X H9X1 110.0(7) . .
P1 C9X H9X1 110.0(3) 4_565 .
C9 C9X H9X2 110.0(6) . .
P1 C9X H9X2 110.0(3) 4_565 .
H9X1 C9X H9X2 108.4 . .
C9X C9 P1 108.9(9) . .
C9X C9 H9A 109.9(6) . .
P1 C9 H9A 109.9(4) . .
C9X C9 H9B 109.9(6) . .
P1 C9 H9B 109.9(5) . .
H9A C9 H9B 108.3 . .
Si1 C10 H10A 109.9(2) . .
Si1 C10 H10B 109.26(11) . .
H10A C10 H10B 109.5 . .
Si1 C11 H11A 109.9(2) . .
Si1 C11 H11B 109.27(12) . .
H11A C11 H11B 109.5 . .

loop_
_geom_bond_atom_site_label_1
_geom_bond_atom_site_label_2
_geom_bond_distance
_geom_bond_site_symmetry_2
Mo1 Si1 2.315(2) .
Mo1 C2 2.321(4) .
Mo1 C2 2.321(4) 4_565
Mo1 C1 2.326(5) .
Mo1 C3 2.362(4) .
Mo1 C3 2.362(4) 4_565
Mo1 P1 2.3767(13) 4_565
Mo1 P1 2.3767(13) .
Si1 C11 1.892(7) .
Si1 C10 1.896(7) .
P1 C7X 1.795(9) .
P1 C9 1.802(13) .
P1 C8 1.817(6) .
P1 C7 1.887(12) .
P1 C9X 1.945(10) 4_565
C1 C2 1.423(6) .
C1 C2 1.423(6) 4_565
C1 C4 1.526(9) .
C2 C3 1.409(6) .
C2 C5 1.518(6) .
C3 C3 1.412(8) 4_565
C3 C6 1.520(6) .
C4 H4A 0.96 .
C4 H4B 0.96 .
C4 H4C 0.96 .
C5 H5A 0.96 .
C5 H5B 0.96 .
C5 H5C 0.96 .
C6 H6A 0.96 .
C6 H6B 0.96 .
C6 H6C 0.96 .
C7 H7A 0.96 .
C7 H7B 0.96 .
C7 H7C 0.96 .
C7X H7X 0.96 .
C7X H7X2 0.96 .
C7X H7X3 0.96 .
C8 H8A 0.96 .
C8 H8B 0.96 .
C8 H8C 0.96 .
C9X C9 1.480(14) .
C9X P1 1.945(10) 4_565
C9X H9X1 0.97 .
C9X H9X2 0.97 .
C9 H9A 0.97 .
C9 H9B 0.97 .
C10 H10A 0.96 .
C10 H10B 0.96 .
C11 H11A 0.96 .
C11 H11B 0.96 .

loop_
_geom_torsion_atom_site_label_1
_geom_torsion_atom_site_label_2
_geom_torsion_atom_site_label_3
_geom_torsion_atom_site_label_4
_geom_torsion
_geom_torsion_site_symmetry_1
_geom_torsion_site_symmetry_4
C2 Mo1 Si1 C11 140.59(14) . .
C2 Mo1 Si1 C11 -140.58(14) 4_565 .
C1 Mo1 Si1 C11 180.0 . .
C3 Mo1 Si1 C11 162.35(10) . .
C3 Mo1 Si1 C11 -162.35(10) 4_565 .
P1 Mo1 Si1 C11 -38.54(3) 4_565 .
P1 Mo1 Si1 C11 38.54(3) . .
C2 Mo1 Si1 C10 -39.41(14) . .
C2 Mo1 Si1 C10 39.42(14) 4_565 .
C1 Mo1 Si1 C10 0.0 . .
C3 Mo1 Si1 C10 -17.65(10) . .
C3 Mo1 Si1 C10 17.65(10) 4_565 .
P1 Mo1 Si1 C10 141.46(3) 4_565 .
P1 Mo1 Si1 C10 -141.46(3) . .
Si1 Mo1 P1 C7X 175.6(4) . .
C2 Mo1 P1 C7X 45.6(4) . .
C2 Mo1 P1 C7X -5.4(4) 4_565 .
C1 Mo1 P1 C7X 10.0(4) . .
C3 Mo1 P1 C7X 71.3(4) . .
C3 Mo1 P1 C7X 51.9(4) 4_565 .
P1 Mo1 P1 C7X -91.3(4) 4_565 .
Si1 Mo1 P1 C9 -92.0(5) . .
C2 Mo1 P1 C9 138.0(6) . .
C2 Mo1 P1 C9 87.0(6) 4_565 .
C1 Mo1 P1 C9 102.4(6) . .
C3 Mo1 P1 C9 163.7(6) . .
C3 Mo1 P1 C9 144.3(6) 4_565 .
P1 Mo1 P1 C9 1.1(6) 4_565 .
Si1 Mo1 P1 C8 37.1(3) . .
C2 Mo1 P1 C8 -92.9(3) . .
C2 Mo1 P1 C8 -143.9(3) 4_565 .
C1 Mo1 P1 C8 -128.5(3) . .
C3 Mo1 P1 C8 -67.2(3) . .
C3 Mo1 P1 C8 -86.6(4) 4_565 .
P1 Mo1 P1 C8 130.2(3) 4_565 .
Si1 Mo1 P1 C7 147.3(5) . .
C2 Mo1 P1 C7 17.3(5) . .
C2 Mo1 P1 C7 -33.7(5) 4_565 .
C1 Mo1 P1 C7 -18.2(5) . .
C3 Mo1 P1 C7 43.1(5) . .
C3 Mo1 P1 C7 23.7(6) 4_565 .
P1 Mo1 P1 C7 -119.5(5) 4_565 .
Si1 Mo1 P1 C9X -72.1(4) . 4_565
C2 Mo1 P1 C9X 157.9(4) . 4_565
C2 Mo1 P1 C9X 106.9(4) 4_565 4_565
C1 Mo1 P1 C9X 122.4(4) . 4_565
C3 Mo1 P1 C9X -176.3(4) . 4_565
C3 Mo1 P1 C9X 164.3(4) 4_565 4_565
P1 Mo1 P1 C9X 21.1(4) 4_565 4_565
Si1 Mo1 C1 C2 -57.9(3) . .
C2 Mo1 C1 C2 0.0 . .
C2 Mo1 C1 C2 -115.8(5) 4_565 .
C3 Mo1 C1 C2 -37.4(3) . .
C3 Mo1 C1 C2 -78.4(3) 4_565 .
P1 Mo1 C1 C2 161.9(3) 4_565 .
P1 Mo1 C1 C2 82.3(3) . .
Si1 Mo1 C1 C2 57.9(3) . 4_565
C2 Mo1 C1 C2 115.8(5) . 4_565
C2 Mo1 C1 C2 0.0 4_565 4_565
C3 Mo1 C1 C2 78.4(3) . 4_565
C3 Mo1 C1 C2 37.4(3) 4_565 4_565
P1 Mo1 C1 C2 -82.3(3) 4_565 4_565
P1 Mo1 C1 C2 -161.9(3) . 4_565
Si1 Mo1 C1 C4 180.000(2) . .
C2 Mo1 C1 C4 -122.1(3) . .
C2 Mo1 C1 C4 122.1(3) 4_565 .
C3 Mo1 C1 C4 -159.49(12) . .
C3 Mo1 C1 C4 159.49(12) 4_565 .
P1 Mo1 C1 C4 39.80(4) 4_565 .
P1 Mo1 C1 C4 -39.80(4) . .
C2 C1 C2 C3 2.3(6) 4_565 .
C4 C1 C2 C3 -166.9(5) . .
Mo1 C1 C2 C3 66.0(3) . .
C2 C1 C2 C5 169.2(3) 4_565 .
C4 C1 C2 C5 -0.1(9) . .
Mo1 C1 C2 C5 -127.1(5) . .
C2 C1 C2 Mo1 -63.7(4) 4_565 .
C4 C1 C2 Mo1 127.0(6) . .
Mo1 C1 C2 Mo1 0.0 . .
Si1 Mo1 C2 C3 39.5(3) . .
C2 Mo1 C2 C3 -77.8(3) 4_565 .
C1 Mo1 C2 C3 -115.4(4) . .
C3 Mo1 C2 C3 0.0 . .
C3 Mo1 C2 C3 -36.6(2) 4_565 .
P1 Mo1 C2 C3 -141.7(2) 4_565 .
P1 Mo1 C2 C3 140.3(2) . .
Si1 Mo1 C2 C1 155.0(3) . .
C2 Mo1 C2 C1 37.7(3) 4_565 .
C1 Mo1 C2 C1 0.000(1) . .
C3 Mo1 C2 C1 115.4(4) . .
C3 Mo1 C2 C1 78.8(3) 4_565 .
P1 Mo1 C2 C1 -26.3(4) 4_565 .
P1 Mo1 C2 C1 -104.3(3) . .
Si1 Mo1 C2 C5 -81.1(5) . .
C2 Mo1 C2 C5 161.6(4) 4_565 .
C1 Mo1 C2 C5 124.0(6) . .
C3 Mo1 C2 C5 -120.6(6) . .
C3 Mo1 C2 C5 -157.2(5) 4_565 .
P1 Mo1 C2 C5 97.6(5) 4_565 .
P1 Mo1 C2 C5 19.6(5) . .
C1 C2 C3 C3 -1.4(4) . 4_565
C5 C2 C3 C3 -168.9(4) . 4_565
Mo1 C2 C3 C3 63.46(11) . 4_565
C1 C2 C3 C6 172.3(4) . .
C5 C2 C3 C6 4.9(6) . .
Mo1 C2 C3 C6 -122.8(4) . .
C1 C2 C3 Mo1 -64.9(3) . .
C5 C2 C3 Mo1 127.7(4) . .
Mo1 C2 C3 Mo1 0.0 . .
Si1 Mo1 C3 C2 -149.8(2) . .
C2 Mo1 C3 C2 0.0 . .
C2 Mo1 C3 C2 80.2(3) 4_565 .
C1 Mo1 C3 C2 38.1(2) . .
C3 Mo1 C3 C2 117.1(2) 4_565 .
P1 Mo1 C3 C2 87.6(3) 4_565 .
P1 Mo1 C3 C2 -48.7(3) . .
Si1 Mo1 C3 C3 93.11(4) . 4_565
C2 Mo1 C3 C3 -117.1(2) . 4_565
C2 Mo1 C3 C3 -36.9(2) 4_565 4_565
C1 Mo1 C3 C3 -78.95(10) . 4_565
C3 Mo1 C3 C3 0.0 4_565 4_565
P1 Mo1 C3 C3 -29.5(2) 4_565 4_565
P1 Mo1 C3 C3 -165.76(10) . 4_565
Si1 Mo1 C3 C6 -30.0(4) . .
C2 Mo1 C3 C6 119.9(5) . .
C2 Mo1 C3 C6 -159.9(4) 4_565 .
C1 Mo1 C3 C6 158.0(4) . .
C3 Mo1 C3 C6 -123.1(3) 4_565 .
P1 Mo1 C3 C6 -152.5(3) 4_565 .
P1 Mo1 C3 C6 71.2(4) . .
P1 C9X C9 P1 -41.0(9) 4_565 .
C7X P1 C9 C9X 141.1(9) . .
C8 P1 C9 C9X -111.3(8) . .
C7 P1 C9 C9X 158.4(8) . .
C9X P1 C9 C9X -45.6(14) 4_565 .
Mo1 P1 C9 C9X 25.5(10) . .
